data_2223010
loop_
_publ_author_name
'Vikneswaran, M. R.'
'Teoh, Siang Guan'
'Quah, Ching Kheng'
'Fun, Hoong-Kun'

_publ_section_title
;
 Bis(ferrocenecarbaldehyde
 4-methylthiosemicarbazonato-\k^2^<i>N</i>^1^,<i>S</i>)zinc(II)
 methanol solvate
;
_journal_coeditor_code CI2857
_journal_issue 9
_journal_name_full 'Acta Crystallographica Section E'
_journal_page_first m1027
_journal_paper_doi 10.1107/S1600536809030086
_journal_volume 65
_journal_year 2009
_chemical_formula_iupac '[Fe2 Zn (C5 H5)2 (C8 H9 N3 S)2], C H4 O'
_chemical_formula_moiety 'C26 H28 Fe2 N6 S2 Zn, C H4 O'
_chemical_formula_sum 'C27 H32 Fe2 N6 O S2 Zn'
_chemical_formula_weight 697.78
_chemical_name_systematic
;Bis(ferrocenecarbaldehyde
4-methylthiosemicarbazonato-\k^2^<i>N</i>^1^,<i>S</i>)zinc(II)
 methanol solvate
;
_space_group_IT_number 14
_symmetry_cell_setting monoclinic
_symmetry_space_group_name_Hall '-P 2ybc'
_symmetry_space_group_name_H-M 'P 1 21/c 1'
_atom_sites_solution_hydrogens geom
_atom_sites_solution_primary direct
_atom_sites_solution_secondary difmap
_audit_creation_method SHELXL-97
_cell_angle_alpha 90.00
_cell_angle_beta 101.4480(10)
_cell_angle_gamma 90.00
_cell_formula_units_Z 4
_cell_length_a 10.94900(10)
_cell_length_b 9.43650(10)
_cell_length_c 28.1899(3)
_cell_measurement_reflns_used 9581
_cell_measurement_temperature 100
_cell_measurement_theta_max 39.81
_cell_measurement_theta_min 2.28
_cell_volume 2854.64(5)
_computing_cell_refinement 'SAINT (Bruker, 2005)'
_computing_data_collection 'APEX2 (Bruker, 2005)'
_computing_data_reduction 'SAINT (Bruker, 2005)'
_computing_molecular_graphics 'SHELXTL (Sheldrick, 2008)'
_computing_publication_material 'SHELXTL (Sheldrick, 2008) and PLATON (Spek, 2009)'
_computing_structure_refinement 'SHELXTL (Sheldrick, 2008)'
_computing_structure_solution 'SHELXTL (Sheldrick, 2008)'
_diffrn_ambient_temperature 100
_diffrn_measured_fraction_theta_full 0.993
_diffrn_measured_fraction_theta_max 0.993
_diffrn_measurement_device_type
;
Bruker SMART APEXII CCD area-detector
;
_diffrn_measurement_method '\f and \w'
_diffrn_radiation_monochromator graphite
_diffrn_radiation_source 'fine-focus sealed tube'
_diffrn_radiation_type MoK\a
_diffrn_radiation_wavelength 0.71073
_diffrn_reflns_av_R_equivalents 0.0356
_diffrn_reflns_av_sigmaI/netI 0.0344
_diffrn_reflns_limit_h_max 18
_diffrn_reflns_limit_h_min -18
_diffrn_reflns_limit_k_max 15
_diffrn_reflns_limit_k_min -15
_diffrn_reflns_limit_l_max 48
_diffrn_reflns_limit_l_min -48
_diffrn_reflns_number 66919
_diffrn_reflns_theta_full 37.50
_diffrn_reflns_theta_max 37.50
_diffrn_reflns_theta_min 1.47
_diffrn_standards_number 0
_exptl_absorpt_coefficient_mu 2.016
_exptl_absorpt_correction_T_max 0.7519
_exptl_absorpt_correction_T_min 0.5323
_exptl_absorpt_correction_type multi-scan
_exptl_absorpt_process_details '(<i>SADABS</i>; Bruker, 2005)'
_exptl_crystal_colour brown
_exptl_crystal_density_diffrn 1.624
_exptl_crystal_density_method 'not measured'
_exptl_crystal_description Block
_exptl_crystal_F_000 1432
_exptl_crystal_size_max 0.358
_exptl_crystal_size_mid 0.211
_exptl_crystal_size_min 0.15
_refine_diff_density_max 1.634
_refine_diff_density_min -0.333
_refine_ls_extinction_method none
_refine_ls_goodness_of_fit_ref 1.029
_refine_ls_hydrogen_treatment constr
_refine_ls_matrix_type full
_refine_ls_number_parameters 355
_refine_ls_number_reflns 14925
_refine_ls_number_restraints 0
_refine_ls_restrained_S_all 1.029
_refine_ls_R_factor_all 0.0512
_refine_ls_R_factor_gt 0.0342
_refine_ls_shift/su_max 0.004
_refine_ls_shift/su_mean 0.000
_refine_ls_structure_factor_coef Fsqd
_refine_ls_weighting_details 'calc w=1/[\s^2^(Fo^2^)+(0.0372P)^2^+1.1076P] where P=(Fo^2^+2Fc^2^)/3'
_refine_ls_weighting_scheme calc
_refine_ls_wR_factor_gt 0.0781
_refine_ls_wR_factor_ref 0.0850
_reflns_number_gt 11613
_reflns_number_total 14925
_reflns_threshold_expression I>2\s(I)
_cod_data_source_file ci2857.cif
_cod_data_source_block I
_cod_depositor_comments
;
The following automatic conversions were performed:
'_symmetry_cell_setting' value 'Monoclinic' changed to 'monoclinic'
according to '/home/saulius/struct/CIF-dictionaries/cif_core.dic'
dictionary named 'cif_core.dic' version 2.4.1 from 2010-06-29.

Automatic conversion script
Id: cif_fix_enum 1527 2010-12-29 10:47:43Z saulius 

The following automatic conversions were performed:

'_symmetry_cell_setting' value 'Monoclinic' changed to 'monoclinic'
according to /home/saulius/struct/CIF-dictionaries/cif_core.dic
dictionary named 'cif_core.dic' version 2.4.1 from 2010-06-29.

Automatic conversion script
Id: cif_fix_values 1715 2011-07-08 13:25:40Z adriana 
;
_cod_original_sg_symbol_H-M 'P 21/c'
_cod_database_code 2223010
_cod_database_fobs_code 2223010

loop_
_symmetry_equiv_pos_as_xyz
'x, y, z'
'-x, y+1/2, -z+1/2'
'-x, -y, -z'
'x, -y-1/2, z-1/2'

loop_
_atom_site_type_symbol
_atom_site_label
_atom_site_fract_x
_atom_site_fract_y
_atom_site_fract_z
_atom_site_U_iso_or_equiv
_atom_site_adp_type
_atom_site_calc_flag
_atom_site_refinement_flags
_atom_site_occupancy
_atom_site_disorder_assembly
_atom_site_disorder_group
Zn Zn1 0.466846(13) 0.874062(18) 0.913577(5) 0.01586(3) Uani d . 1 . .
Fe Fe1 0.306836(16) 0.86548(2) 0.704222(6) 0.01419(4) Uani d . 1 . .
Fe Fe2 0.985568(15) 0.80244(2) 0.880148(6) 0.01416(4) Uani d . 1 . .
S S1 0.41083(3) 1.08484(4) 0.941830(12) 0.02241(7) Uani d . 1 . .
S S2 0.39805(3) 0.64888(4) 0.920651(13) 0.02035(6) Uani d . 1 . .
N N1 0.43015(9) 0.96457(12) 0.84659(4) 0.01548(18) Uani d . 1 . .
N N2 0.36985(9) 1.09421(13) 0.84119(4) 0.01673(19) Uani d . 1 . .
N N3 0.64175(9) 0.79164(12) 0.92541(4) 0.01518(18) Uani d . 1 . .
N N4 0.65645(9) 0.65047(12) 0.93923(4) 0.01542(18) Uani d . 1 . .
N N5 0.29437(11) 1.27509(14) 0.88056(5) 0.0223(2) Uani d . 1 . .
H H2 0.2801 1.3094 0.9066 0.027 Uiso d R 1 . .
N N6 0.55829(10) 0.44289(13) 0.94845(4) 0.0196(2) Uani d . 1 . .
H H3 0.4950 0.3975 0.9494 0.024 Uiso d R 1 . .
C C1 0.13526(12) 0.80316(16) 0.71554(5) 0.0201(2) Uani d . 1 . .
H H1A 0.0836 0.8543 0.7345 0.024 Uiso d R 1 . .
C C2 0.13267(13) 0.82038(16) 0.66519(5) 0.0221(2) Uani d . 1 . .
H H2A 0.0787 0.8855 0.6434 0.027 Uiso d R 1 . .
C C3 0.22260(14) 0.72664(17) 0.65208(5) 0.0247(3) Uani d . 1 . .
H H3A 0.2412 0.7160 0.6197 0.030 Uiso d R 1 . .
C C4 0.28126(13) 0.65217(16) 0.69439(6) 0.0232(3) Uani d . 1 . .
H H4A 0.3472 0.5809 0.6962 0.028 Uiso d R 1 . .
C C5 0.22705(12) 0.69916(15) 0.73344(5) 0.0206(2) Uani d . 1 . .
H H5A 0.2496 0.6663 0.7670 0.025 Uiso d R 1 . .
C C6 0.34723(11) 1.06143(14) 0.73498(5) 0.0173(2) Uani d . 1 . .
H H6A 0.2916 1.1198 0.7502 0.021 Uiso d R 1 . .
C C7 0.35675(12) 1.06461(15) 0.68519(5) 0.0195(2) Uani d . 1 . .
H H7A 0.3079 1.1251 0.6601 0.023 Uiso d R 1 . .
C C8 0.44765(12) 0.96267(16) 0.67786(5) 0.0203(2) Uani d . 1 . .
H H8A 0.4720 0.9415 0.6470 0.024 Uiso d R 1 . .
C C9 0.49386(11) 0.89433(16) 0.72265(5) 0.0184(2) Uani d . 1 . .
H H9A 0.5569 0.8193 0.7283 0.022 Uiso d R 1 . .
C C10 0.43300(11) 0.95626(14) 0.75871(4) 0.0159(2) Uani d . 1 . .
C C11 0.98425(12) 0.94343(15) 0.82424(5) 0.0207(2) Uani d . 1 . .
H H11A 0.9689 1.0456 0.8252 0.025 Uiso d R 1 . .
C C12 1.10230(12) 0.87512(16) 0.83719(5) 0.0213(2) Uani d . 1 . .
H H12A 1.1826 0.9223 0.8484 0.026 Uiso d R 1 . .
C C13 1.08336(12) 0.72681(16) 0.83113(5) 0.0212(2) Uani d . 1 . .
H H13A 1.1483 0.6539 0.8373 0.025 Uiso d R 1 . .
C C14 0.95335(13) 0.70258(16) 0.81409(5) 0.0204(2) Uani d . 1 . .
H H14A 0.9132 0.6102 0.8067 0.024 Uiso d R 1 . .
C C15 0.89247(12) 0.83665(16) 0.81002(5) 0.0196(2) Uani d . 1 . .
H H15A 0.8027 0.8525 0.7997 0.024 Uiso d R 1 . .
C C16 0.97126(11) 0.91423(16) 0.94052(5) 0.0199(2) Uani d . 1 . .
H H16A 0.9637 1.0174 0.9427 0.024 Uiso d R 1 . .
C C17 1.08492(11) 0.83541(18) 0.94877(5) 0.0226(3) Uani d . 1 . .
H H17A 1.1691 0.8752 0.9573 0.027 Uiso d R 1 . .
C C18 1.05450(12) 0.68873(17) 0.94153(5) 0.0216(3) Uani d . 1 . .
H H18A 1.1145 0.6107 0.9440 0.026 Uiso d R 1 . .
C C19 0.92240(11) 0.67500(15) 0.92959(5) 0.0176(2) Uani d . 1 . .
H H19A 0.8758 0.5863 0.9224 0.021 Uiso d R 1 . .
C C20 0.86960(10) 0.81478(15) 0.92949(4) 0.0160(2) Uani d . 1 . .
C C21 0.45564(11) 0.90477(15) 0.80830(4) 0.0162(2) Uani d . 1 . .
H H21A 0.4938 0.8165 0.8133 0.019 Uiso calc R 1 . .
C C22 0.35672(11) 1.15094(15) 0.88276(5) 0.0176(2) Uani d . 1 . .
C C23 0.22804(14) 1.33448(18) 0.83546(6) 0.0261(3) Uani d . 1 . .
H H23A 0.1753 1.4102 0.8421 0.039 Uiso calc R 1 . .
H H23B 0.1780 1.2622 0.8170 0.039 Uiso calc R 1 . .
H H23C 0.2868 1.3705 0.8173 0.039 Uiso calc R 1 . .
C C24 0.74080(11) 0.86180(14) 0.92128(4) 0.0160(2) Uani d . 1 . .
H H24A 0.7275 0.9558 0.9117 0.019 Uiso calc R 1 . .
C C25 0.54956(11) 0.58180(15) 0.93734(4) 0.0157(2) Uani d . 1 . .
C C26 0.67565(13) 0.36712(16) 0.95984(5) 0.0230(3) Uani d . 1 . .
H H26A 0.6598 0.2673 0.9612 0.035 Uiso calc R 1 . .
H H26B 0.7219 0.3985 0.9906 0.035 Uiso calc R 1 . .
H H26C 0.7230 0.3854 0.9353 0.035 Uiso calc R 1 . .
O O1 0.19264(10) 0.36504(11) 0.96199(4) 0.02148(19) Uani d . 1 . .
H H1 0.2355 0.3592 0.9891 0.032 Uiso d R 1 . .
C C27 0.09851(15) 0.2593(2) 0.95292(6) 0.0336(4) Uani d . 1 . .
H H27A 0.0293 0.2877 0.9670 0.050 Uiso calc R 1 . .
H H27B 0.1315 0.1713 0.9670 0.050 Uiso calc R 1 . .
H H27C 0.0711 0.2475 0.9186 0.050 Uiso calc R 1 . .

loop_
_atom_site_aniso_label
_atom_site_aniso_U_11
_atom_site_aniso_U_22
_atom_site_aniso_U_33
_atom_site_aniso_U_12
_atom_site_aniso_U_13
_atom_site_aniso_U_23
Zn1 0.01284(5) 0.01938(8) 0.01524(6) 0.00138(5) 0.00252(4) 0.00098(6)
Fe1 0.01512(7) 0.01382(8) 0.01383(7) -0.00051(6) 0.00337(5) 0.00039(6)
Fe2 0.01090(6) 0.01444(8) 0.01707(7) -0.00035(6) 0.00264(5) -0.00001(7)
S1 0.02330(14) 0.02456(17) 0.01853(13) 0.00411(13) 0.00209(11) -0.00436(13)
S2 0.01366(11) 0.02284(16) 0.02418(14) -0.00291(11) 0.00286(10) 0.00307(13)
N1 0.0129(4) 0.0166(5) 0.0169(4) 0.0012(3) 0.0028(3) 0.0007(4)
N2 0.0150(4) 0.0153(5) 0.0200(4) 0.0017(4) 0.0035(3) -0.0002(4)
N3 0.0141(4) 0.0158(5) 0.0155(4) -0.0006(3) 0.0028(3) -0.0001(4)
N4 0.0148(4) 0.0153(5) 0.0159(4) -0.0008(3) 0.0026(3) 0.0005(4)
N5 0.0239(5) 0.0182(5) 0.0257(5) 0.0036(4) 0.0071(4) -0.0025(5)
N6 0.0200(4) 0.0181(5) 0.0201(5) -0.0036(4) 0.0022(4) 0.0025(4)
C1 0.0173(5) 0.0193(6) 0.0243(6) -0.0025(4) 0.0051(4) -0.0018(5)
C2 0.0222(5) 0.0199(6) 0.0214(6) -0.0040(5) -0.0029(4) -0.0001(5)
C3 0.0336(7) 0.0205(7) 0.0210(6) -0.0072(6) 0.0078(5) -0.0057(5)
C4 0.0243(6) 0.0148(6) 0.0316(7) -0.0007(5) 0.0083(5) -0.0011(5)
C5 0.0221(5) 0.0179(6) 0.0218(5) -0.0038(5) 0.0045(4) 0.0031(5)
C6 0.0186(5) 0.0140(5) 0.0182(5) -0.0007(4) 0.0009(4) 0.0008(4)
C7 0.0214(5) 0.0175(6) 0.0186(5) -0.0037(4) 0.0015(4) 0.0037(5)
C8 0.0202(5) 0.0244(7) 0.0171(5) -0.0037(5) 0.0056(4) 0.0024(5)
C9 0.0151(4) 0.0231(6) 0.0175(5) 0.0003(4) 0.0046(4) 0.0013(5)
C10 0.0157(4) 0.0165(6) 0.0153(5) -0.0003(4) 0.0022(4) 0.0005(4)
C11 0.0216(5) 0.0151(6) 0.0260(6) 0.0005(4) 0.0064(5) 0.0038(5)
C12 0.0169(5) 0.0224(7) 0.0264(6) -0.0022(5) 0.0088(4) 0.0028(5)
C13 0.0216(5) 0.0193(6) 0.0249(6) 0.0040(5) 0.0099(5) 0.0019(5)
C14 0.0249(5) 0.0173(6) 0.0193(5) -0.0020(5) 0.0053(4) -0.0014(5)
C15 0.0187(5) 0.0206(6) 0.0188(5) 0.0009(4) 0.0022(4) 0.0025(5)
C16 0.0161(4) 0.0216(6) 0.0215(5) -0.0030(4) 0.0028(4) -0.0047(5)
C17 0.0137(4) 0.0316(8) 0.0211(5) -0.0009(5) 0.0003(4) -0.0034(6)
C18 0.0160(5) 0.0277(7) 0.0205(5) 0.0047(5) 0.0019(4) 0.0043(5)
C19 0.0160(4) 0.0181(6) 0.0190(5) 0.0015(4) 0.0039(4) 0.0027(5)
C20 0.0127(4) 0.0179(6) 0.0174(5) -0.0001(4) 0.0031(4) -0.0006(4)
C21 0.0148(4) 0.0168(6) 0.0166(5) 0.0020(4) 0.0022(4) 0.0019(4)
C22 0.0144(4) 0.0161(6) 0.0222(5) -0.0002(4) 0.0034(4) -0.0016(5)
C23 0.0231(6) 0.0235(7) 0.0328(7) 0.0071(5) 0.0081(5) 0.0038(6)
C24 0.0141(4) 0.0159(5) 0.0182(5) 0.0005(4) 0.0038(4) 0.0007(4)
C25 0.0159(4) 0.0182(6) 0.0126(4) -0.0020(4) 0.0022(4) 0.0001(4)
C26 0.0259(6) 0.0178(6) 0.0243(6) 0.0013(5) 0.0027(5) -0.0004(5)
O1 0.0251(4) 0.0193(5) 0.0188(4) -0.0008(4) 0.0013(3) -0.0008(4)
C27 0.0280(6) 0.0505(11) 0.0207(6) -0.0146(7) 0.0007(5) -0.0007(7)

loop_
_atom_type_symbol
_atom_type_description
_atom_type_scat_dispersion_real
_atom_type_scat_dispersion_imag
_atom_type_scat_source
C C 0.0033 0.0016 'International Tables Vol C Tables 4.2.6.8 and 6.1.1.4'
H H 0.0000 0.0000 'International Tables Vol C Tables 4.2.6.8 and 6.1.1.4'
N N 0.0061 0.0033 'International Tables Vol C Tables 4.2.6.8 and 6.1.1.4'
O O 0.0106 0.0060 'International Tables Vol C Tables 4.2.6.8 and 6.1.1.4'
S S 0.1246 0.1234 'International Tables Vol C Tables 4.2.6.8 and 6.1.1.4'
Fe Fe 0.3463 0.8444 'International Tables Vol C Tables 4.2.6.8 and 6.1.1.4'
Zn Zn 0.2839 1.4301 'International Tables Vol C Tables 4.2.6.8 and 6.1.1.4'

loop_
_geom_angle_atom_site_label_1
_geom_angle_atom_site_label_2
_geom_angle_atom_site_label_3
_geom_angle_site_symmetry_1
_geom_angle_site_symmetry_3
_geom_angle
_geom_angle_publ_flag
N3 Zn1 N1 . . 108.57(4) ?
N3 Zn1 S1 . . 126.07(3) ?
N1 Zn1 S1 . . 86.60(3) ?
N3 Zn1 S2 . . 86.89(3) ?
N1 Zn1 S2 . . 117.67(3) ?
S1 Zn1 S2 . . 132.032(14) ?
C9 Fe1 C10 . . 41.61(5) ?
C9 Fe1 C4 . . 105.73(6) ?
C10 Fe1 C4 . . 124.75(6) ?
C9 Fe1 C3 . . 123.91(6) ?
C10 Fe1 C3 . . 162.00(6) ?
C4 Fe1 C3 . . 40.72(6) ?
C9 Fe1 C5 . . 119.31(6) ?
C10 Fe1 C5 . . 107.36(5) ?
C4 Fe1 C5 . . 40.66(6) ?
C3 Fe1 C5 . . 68.33(6) ?
C9 Fe1 C2 . . 161.87(6) ?
C10 Fe1 C2 . . 155.66(6) ?
C4 Fe1 C2 . . 68.57(6) ?
C3 Fe1 C2 . . 40.75(6) ?
C5 Fe1 C2 . . 68.33(6) ?
C9 Fe1 C1 . . 155.09(5) ?
C10 Fe1 C1 . . 120.48(5) ?
C4 Fe1 C1 . . 68.53(6) ?
C3 Fe1 C1 . . 68.43(6) ?
C5 Fe1 C1 . . 40.63(6) ?
C2 Fe1 C1 . . 40.61(6) ?
C9 Fe1 C6 . . 69.45(5) ?
C10 Fe1 C6 . . 41.11(5) ?
C4 Fe1 C6 . . 163.08(6) ?
C3 Fe1 C6 . . 155.29(6) ?
C5 Fe1 C6 . . 126.44(5) ?
C2 Fe1 C6 . . 120.91(6) ?
C1 Fe1 C6 . . 108.63(5) ?
C9 Fe1 C8 . . 40.64(5) ?
C10 Fe1 C8 . . 68.92(5) ?
C4 Fe1 C8 . . 118.88(6) ?
C3 Fe1 C8 . . 106.82(6) ?
C5 Fe1 C8 . . 153.92(6) ?
C2 Fe1 C8 . . 125.71(6) ?
C1 Fe1 C8 . . 163.57(6) ?
C6 Fe1 C8 . . 68.69(5) ?
C9 Fe1 C7 . . 68.74(6) ?
C10 Fe1 C7 . . 68.75(5) ?
C4 Fe1 C7 . . 154.22(6) ?
C3 Fe1 C7 . . 120.16(6) ?
C5 Fe1 C7 . . 164.10(6) ?
C2 Fe1 C7 . . 108.47(6) ?
C1 Fe1 C7 . . 126.92(6) ?
C6 Fe1 C7 . . 40.67(5) ?
C8 Fe1 C7 . . 40.64(6) ?
C16 Fe2 C13 . . 152.48(6) ?
C16 Fe2 C12 . . 118.83(6) ?
C13 Fe2 C12 . . 40.70(6) ?
C16 Fe2 C17 . . 40.98(5) ?
C13 Fe2 C17 . . 116.23(6) ?
C12 Fe2 C17 . . 103.37(6) ?
C16 Fe2 C18 . . 69.00(6) ?
C13 Fe2 C18 . . 103.54(6) ?
C12 Fe2 C18 . . 120.46(5) ?
C17 Fe2 C18 . . 40.85(6) ?
C16 Fe2 C14 . . 165.53(5) ?
C13 Fe2 C14 . . 40.83(6) ?
C12 Fe2 C14 . . 68.42(6) ?
C17 Fe2 C14 . . 152.90(6) ?
C18 Fe2 C14 . . 119.58(6) ?
C16 Fe2 C11 . . 108.36(6) ?
C13 Fe2 C11 . . 68.43(6) ?
C12 Fe2 C11 . . 40.63(5) ?
C17 Fe2 C11 . . 123.14(6) ?
C18 Fe2 C11 . . 158.40(6) ?
C14 Fe2 C11 . . 68.22(6) ?
C16 Fe2 C19 . . 69.21(6) ?
C13 Fe2 C19 . . 123.10(6) ?
C12 Fe2 C19 . . 158.23(5) ?
C17 Fe2 C19 . . 68.67(6) ?
C18 Fe2 C19 . . 40.55(5) ?
C14 Fe2 C19 . . 108.97(6) ?
C11 Fe2 C19 . . 160.30(5) ?
C16 Fe2 C15 . . 127.98(6) ?
C13 Fe2 C15 . . 68.35(5) ?
C12 Fe2 C15 . . 68.16(5) ?
C17 Fe2 C15 . . 162.08(7) ?
C18 Fe2 C15 . . 157.07(6) ?
C14 Fe2 C15 . . 40.48(6) ?
C11 Fe2 C15 . . 40.40(6) ?
C19 Fe2 C15 . . 124.83(5) ?
C16 Fe2 C20 . . 41.18(5) ?
C13 Fe2 C20 . . 162.34(6) ?
C12 Fe2 C20 . . 156.94(6) ?
C17 Fe2 C20 . . 68.72(5) ?
C18 Fe2 C20 . . 68.48(5) ?
C14 Fe2 C20 . . 128.23(5) ?
C11 Fe2 C20 . . 124.55(5) ?
C19 Fe2 C20 . . 40.85(5) ?
C15 Fe2 C20 . . 112.58(5) ?
C22 S1 Zn1 . . 92.41(5) ?
C25 S2 Zn1 . . 92.79(5) ?
C21 N1 N2 . . 118.03(11) ?
C21 N1 Zn1 . . 123.60(9) ?
N2 N1 Zn1 . . 118.31(8) ?
C22 N2 N1 . . 113.19(11) ?
C24 N3 N4 . . 117.59(10) ?
C24 N3 Zn1 . . 124.62(9) ?
N4 N3 Zn1 . . 117.79(7) ?
C25 N4 N3 . . 113.85(10) ?
C22 N5 C23 . . 122.50(13) ?
C22 N5 H2 . . 118.1 ?
C23 N5 H2 . . 117.9 ?
C25 N6 C26 . . 123.40(11) ?
C25 N6 H3 . . 119.7 ?
C26 N6 H3 . . 116.9 ?
C2 C1 C5 . . 107.77(12) ?
C2 C1 Fe1 . . 69.52(7) ?
C5 C1 Fe1 . . 69.46(7) ?
C2 C1 H1A . . 126.1 ?
C5 C1 H1A . . 126.1 ?
Fe1 C1 H1A . . 126.1 ?
C1 C2 C3 . . 108.03(13) ?
C1 C2 Fe1 . . 69.87(7) ?
C3 C2 Fe1 . . 69.57(8) ?
C1 C2 H2A . . 126.0 ?
C3 C2 H2A . . 126.0 ?
Fe1 C2 H2A . . 126.0 ?
C4 C3 C2 . . 108.01(12) ?
C4 C3 Fe1 . . 69.52(8) ?
C2 C3 Fe1 . . 69.68(8) ?
C4 C3 H3A . . 126.0 ?
C2 C3 H3A . . 126.0 ?
Fe1 C3 H3A . . 126.0 ?
C5 C4 C3 . . 107.86(13) ?
C5 C4 Fe1 . . 69.80(8) ?
C3 C4 Fe1 . . 69.77(9) ?
C5 C4 H4A . . 126.1 ?
C3 C4 H4A . . 126.1 ?
Fe1 C4 H4A . . 126.1 ?
C4 C5 C1 . . 108.33(12) ?
C4 C5 Fe1 . . 69.54(8) ?
C1 C5 Fe1 . . 69.91(8) ?
C4 C5 H5A . . 125.8 ?
C1 C5 H5A . . 125.8 ?
Fe1 C5 H5A . . 125.8 ?
C7 C6 C10 . . 107.67(11) ?
C7 C6 Fe1 . . 69.85(8) ?
C10 C6 Fe1 . . 68.94(8) ?
C7 C6 H6A . . 126.2 ?
C10 C6 H6A . . 126.2 ?
Fe1 C6 H6A . . 126.2 ?
C8 C7 C6 . . 108.46(12) ?
C8 C7 Fe1 . . 69.60(8) ?
C6 C7 Fe1 . . 69.49(8) ?
C8 C7 H7A . . 125.8 ?
C6 C7 H7A . . 125.8 ?
Fe1 C7 H7A . . 125.8 ?
C9 C8 C7 . . 108.25(11) ?
C9 C8 Fe1 . . 68.66(7) ?
C7 C8 Fe1 . . 69.76(7) ?
C9 C8 H8A . . 125.9 ?
C7 C8 H8A . . 125.9 ?
Fe1 C8 H8A . . 125.9 ?
C8 C9 C10 . . 108.02(12) ?
C8 C9 Fe1 . . 70.70(7) ?
C10 C9 Fe1 . . 69.60(7) ?
C8 C9 H9A . . 126.0 ?
C10 C9 H9A . . 126.0 ?
Fe1 C9 H9A . . 126.0 ?
C6 C10 C9 . . 107.57(11) ?
C6 C10 C21 . . 130.49(11) ?
C9 C10 C21 . . 121.79(12) ?
C6 C10 Fe1 . . 69.95(7) ?
C9 C10 Fe1 . . 68.79(7) ?
C21 C10 Fe1 . . 122.99(9) ?
C15 C11 C12 . . 107.79(13) ?
C15 C11 Fe2 . . 69.86(8) ?
C12 C11 Fe2 . . 69.14(8) ?
C15 C11 H11A . . 126.1 ?
C12 C11 H11A . . 126.1 ?
Fe2 C11 H11A . . 126.1 ?
C13 C12 C11 . . 108.15(12) ?
C13 C12 Fe2 . . 69.35(7) ?
C11 C12 Fe2 . . 70.24(7) ?
C13 C12 H12A . . 125.9 ?
C11 C12 H12A . . 125.9 ?
Fe2 C12 H12A . . 125.9 ?
C12 C13 C14 . . 108.08(12) ?
C12 C13 Fe2 . . 69.95(8) ?
C14 C13 Fe2 . . 70.20(7) ?
C12 C13 H13A . . 126.0 ?
C14 C13 H13A . . 126.0 ?
Fe2 C13 H13A . . 126.0 ?
C15 C14 C13 . . 107.72(12) ?
C15 C14 Fe2 . . 70.05(8) ?
C13 C14 Fe2 . . 68.96(8) ?
C15 C14 H14A . . 126.1 ?
C13 C14 H14A . . 126.1 ?
Fe2 C14 H14A . . 126.1 ?
C11 C15 C14 . . 108.26(11) ?
C11 C15 Fe2 . . 69.74(8) ?
C14 C15 Fe2 . . 69.47(8) ?
C11 C15 H15A . . 125.9 ?
C14 C15 H15A . . 125.9 ?
Fe2 C15 H15A . . 125.9 ?
C17 C16 C20 . . 107.85(13) ?
C17 C16 Fe2 . . 69.94(8) ?
C20 C16 Fe2 . . 70.52(7) ?
C17 C16 H16A . . 126.1 ?
C20 C16 H16A . . 126.1 ?
Fe2 C16 H16A . . 126.1 ?
C16 C17 C18 . . 108.08(11) ?
C16 C17 Fe2 . . 69.08(7) ?
C18 C17 Fe2 . . 69.67(8) ?
C16 C17 H17A . . 126.0 ?
C18 C17 H17A . . 126.0 ?
Fe2 C17 H17A . . 126.0 ?
C19 C18 C17 . . 108.59(12) ?
C19 C18 Fe2 . . 70.21(8) ?
C17 C18 Fe2 . . 69.49(8) ?
C19 C18 H18A . . 125.7 ?
C17 C18 H18A . . 125.7 ?
Fe2 C18 H18A . . 125.7 ?
C18 C19 C20 . . 107.80(12) ?
C18 C19 Fe2 . . 69.24(8) ?
C20 C19 Fe2 . . 69.69(7) ?
C18 C19 H19A . . 126.1 ?
C20 C19 H19A . . 126.1 ?
Fe2 C19 H19A . . 126.1 ?
C19 C20 C16 . . 107.66(11) ?
C19 C20 C24 . . 131.07(12) ?
C16 C20 C24 . . 121.27(12) ?
C19 C20 Fe2 . . 69.46(7) ?
C16 C20 Fe2 . . 68.30(7) ?
C24 C20 Fe2 . . 128.13(9) ?
N1 C21 C10 . . 129.13(12) ?
N1 C21 H21A . . 115.4 ?
C10 C21 H21A . . 115.4 ?
N2 C22 N5 . . 116.96(12) ?
N2 C22 S1 . . 128.13(10) ?
N5 C22 S1 . . 114.91(10) ?
N5 C23 H23A . . 109.5 ?
N5 C23 H23B . . 109.5 ?
H23A C23 H23B . . 109.5 ?
N5 C23 H23C . . 109.5 ?
H23A C23 H23C . . 109.5 ?
H23B C23 H23C . . 109.5 ?
N3 C24 C20 . . 129.29(13) ?
N3 C24 H24A . . 115.4 ?
C20 C24 H24A . . 115.4 ?
N4 C25 N6 . . 116.34(11) ?
N4 C25 S2 . . 127.90(11) ?
N6 C25 S2 . . 115.74(9) ?
N6 C26 H26A . . 109.5 ?
N6 C26 H26B . . 109.5 ?
H26A C26 H26B . . 109.5 ?
N6 C26 H26C . . 109.5 ?
H26A C26 H26C . . 109.5 ?
H26B C26 H26C . . 109.5 ?
C27 O1 H1 . . 112.5 ?
O1 C27 H27A . . 109.5 ?
O1 C27 H27B . . 109.5 ?
H27A C27 H27B . . 109.5 ?
O1 C27 H27C . . 109.5 ?
H27A C27 H27C . . 109.5 ?
H27B C27 H27C . . 109.5 ?

loop_
_geom_bond_atom_site_label_1
_geom_bond_atom_site_label_2
_geom_bond_site_symmetry_2
_geom_bond_distance
_geom_bond_publ_flag
Zn1 N3 . 2.0322(10) ?
Zn1 N1 . 2.0385(11) ?
Zn1 S1 . 2.2716(4) ?
Zn1 S2 . 2.2764(4) ?
Fe1 C1 . 2.0529(13) ?
Fe1 C2 . 2.0482(13) ?
Fe1 C3 . 2.0468(15) ?
Fe1 C4 . 2.0436(15) ?
Fe1 C5 . 2.0470(14) ?
Fe1 C6 . 2.0529(14) ?
Fe1 C7 . 2.0577(14) ?
Fe1 C8 . 2.0556(13) ?
Fe1 C9 . 2.0286(12) ?
Fe1 C10 . 2.0394(13) ?
Fe2 C11 . 2.0603(14) ?
Fe2 C12 . 2.0457(13) ?
Fe2 C13 . 2.0377(13) ?
Fe2 C14 . 2.0542(14) ?
Fe2 C15 . 2.0618(13) ?
Fe2 C16 . 2.0347(14) ?
Fe2 C17 . 2.0462(14) ?
Fe2 C18 . 2.0486(14) ?
Fe2 C19 . 2.0614(13) ?
Fe2 C20 . 2.0645(12) ?
S1 C22 . 1.7668(14) ?
S2 C25 . 1.7504(13) ?
N1 C21 . 1.2965(16) ?
N1 N2 . 1.3841(16) ?
N2 C22 . 1.3219(17) ?
N3 C24 . 1.2954(16) ?
N3 N4 . 1.3883(16) ?
N4 C25 . 1.3296(16) ?
N5 C22 . 1.3511(18) ?
N5 C23 . 1.446(2) ?
N5 H2 . 0.84 ?
N6 C25 . 1.3467(18) ?
N6 C26 . 1.4497(18) ?
N6 H3 . 0.82 ?
C1 C2 . 1.423(2) ?
C1 C5 . 1.423(2) ?
C1 H1A . 0.98 ?
C2 C3 . 1.426(2) ?
C2 H2A . 0.98 ?
C3 C4 . 1.423(2) ?
C3 H3A . 0.98 ?
C4 C5 . 1.421(2) ?
C4 H4A . 0.98 ?
C5 H5A . 0.98 ?
C6 C7 . 1.4284(18) ?
C6 C10 . 1.4369(18) ?
C6 H6A . 0.98 ?
C7 C8 . 1.428(2) ?
C7 H7A . 0.98 ?
C8 C9 . 1.4186(19) ?
C8 H8A . 0.98 ?
C9 C10 . 1.4449(17) ?
C9 H9A . 0.98 ?
C10 C21 . 1.4540(17) ?
C11 C15 . 1.423(2) ?
C11 C12 . 1.4256(19) ?
C11 H11A . 0.98 ?
C12 C13 . 1.420(2) ?
C12 H12A . 0.98 ?
C13 C14 . 1.4276(19) ?
C13 H13A . 0.98 ?
C14 C15 . 1.424(2) ?
C14 H14A . 0.98 ?
C15 H15A . 0.98 ?
C16 C17 . 1.4286(19) ?
C16 C20 . 1.4419(18) ?
C16 H16A . 0.98 ?
C17 C18 . 1.429(2) ?
C17 H17A . 0.98 ?
C18 C19 . 1.4244(18) ?
C18 H18A . 0.98 ?
C19 C20 . 1.4399(19) ?
C19 H19A . 0.98 ?
C20 C24 . 1.4524(16) ?
C21 H21A . 0.93 ?
C23 H23A . 0.96 ?
C23 H23B . 0.96 ?
C23 H23C . 0.96 ?
C24 H24A . 0.93 ?
C26 H26A . 0.96 ?
C26 H26B . 0.96 ?
C26 H26C . 0.96 ?
O1 C27 . 1.421(2) ?
O1 H1 . 0.82 ?
C27 H27A . 0.96 ?
C27 H27B . 0.96 ?
C27 H27C . 0.96 ?

loop_
_geom_hbond_atom_site_label_D
_geom_hbond_atom_site_label_H
_geom_hbond_atom_site_label_A
_geom_hbond_site_symmetry_A
_geom_hbond_distance_DH
_geom_hbond_distance_HA
_geom_hbond_distance_DA
_geom_hbond_angle_DHA
_geom_hbond_publ_flag
O1 H1 N4 3_667 0.82 2.13 2.9460(16) 178 yes
N5 H2 O1 1_565 0.84 2.06 2.8714(17) 162 yes
C18 H18A O1 1_655 0.98 2.49 3.4065(19) 156 yes
C1 H1A Cg3 1_455 0.98 2.84 3.6176(15) 137 yes
C11 H11A Cg1 2_656 0.98 2.58 3.4280(15) 145 yes
C12 H12A Cg5 1_655 0.98 2.68 3.6607(14) 175 yes
C27 H27A Cg4 3_667 0.96 2.79 3.3830(18) 121 yes

loop_
_geom_torsion_atom_site_label_1
_geom_torsion_atom_site_label_2
_geom_torsion_atom_site_label_3
_geom_torsion_atom_site_label_4
_geom_torsion_site_symmetry_1
_geom_torsion_site_symmetry_2
_geom_torsion_site_symmetry_3
_geom_torsion_site_symmetry_4
_geom_torsion
_geom_torsion_publ_flag
N3 Zn1 S1 C22 . . . . 119.19(6) ?
N1 Zn1 S1 C22 . . . . 8.62(5) ?
S2 Zn1 S1 C22 . . . . -116.32(4) ?
N3 Zn1 S2 C25 . . . . 6.07(5) ?
N1 Zn1 S2 C25 . . . . 115.44(5) ?
S1 Zn1 S2 C25 . . . . -132.08(4) ?
N3 Zn1 N1 C21 . . . . 45.06(11) ?
S1 Zn1 N1 C21 . . . . 172.09(10) ?
S2 Zn1 N1 C21 . . . . -51.35(10) ?
N3 Zn1 N1 N2 . . . . -137.85(8) ?
S1 Zn1 N1 N2 . . . . -10.82(8) ?
S2 Zn1 N1 N2 . . . . 125.75(8) ?
C21 N1 N2 C22 . . . . -175.16(11) ?
Zn1 N1 N2 C22 . . . . 7.58(13) ?
N1 Zn1 N3 C24 . . . . 53.54(11) ?
S1 Zn1 N3 C24 . . . . -46.08(11) ?
S2 Zn1 N3 C24 . . . . 171.74(10) ?
N1 Zn1 N3 N4 . . . . -126.95(8) ?
S1 Zn1 N3 N4 . . . . 133.42(7) ?
S2 Zn1 N3 N4 . . . . -8.76(8) ?
C24 N3 N4 C25 . . . . -172.80(11) ?
Zn1 N3 N4 C25 . . . . 7.66(13) ?
C9 Fe1 C1 C2 . . . . -162.75(13) ?
C10 Fe1 C1 C2 . . . . 159.67(8) ?
C4 Fe1 C1 C2 . . . . -81.69(10) ?
C3 Fe1 C1 C2 . . . . -37.77(9) ?
C5 Fe1 C1 C2 . . . . -119.19(12) ?
C6 Fe1 C1 C2 . . . . 116.07(9) ?
C8 Fe1 C1 C2 . . . . 38.3(2) ?
C7 Fe1 C1 C2 . . . . 74.48(10) ?
C9 Fe1 C1 C5 . . . . -43.56(17) ?
C10 Fe1 C1 C5 . . . . -81.13(9) ?
C4 Fe1 C1 C5 . . . . 37.50(9) ?
C3 Fe1 C1 C5 . . . . 81.42(9) ?
C2 Fe1 C1 C5 . . . . 119.19(12) ?
C6 Fe1 C1 C5 . . . . -124.73(8) ?
C8 Fe1 C1 C5 . . . . 157.54(19) ?
C7 Fe1 C1 C5 . . . . -166.32(8) ?
C5 C1 C2 C3 . . . . 0.18(16) ?
Fe1 C1 C2 C3 . . . . 59.32(10) ?
C5 C1 C2 Fe1 . . . . -59.14(9) ?
C9 Fe1 C2 C1 . . . . 156.35(18) ?
C10 Fe1 C2 C1 . . . . -46.58(17) ?
C4 Fe1 C2 C1 . . . . 81.58(9) ?
C3 Fe1 C2 C1 . . . . 119.23(12) ?
C5 Fe1 C2 C1 . . . . 37.72(9) ?
C6 Fe1 C2 C1 . . . . -82.76(10) ?
C8 Fe1 C2 C1 . . . . -167.52(9) ?
C7 Fe1 C2 C1 . . . . -125.69(9) ?
C9 Fe1 C2 C3 . . . . 37.1(2) ?
C10 Fe1 C2 C3 . . . . -165.81(12) ?
C4 Fe1 C2 C3 . . . . -37.64(9) ?
C5 Fe1 C2 C3 . . . . -81.51(9) ?
C1 Fe1 C2 C3 . . . . -119.23(12) ?
C6 Fe1 C2 C3 . . . . 158.01(8) ?
C8 Fe1 C2 C3 . . . . 73.25(11) ?
C7 Fe1 C2 C3 . . . . 115.08(9) ?
C1 C2 C3 C4 . . . . -0.35(16) ?
Fe1 C2 C3 C4 . . . . 59.15(10) ?
C1 C2 C3 Fe1 . . . . -59.50(10) ?
C9 Fe1 C3 C4 . . . . 73.72(10) ?
C10 Fe1 C3 C4 . . . . 41.6(2) ?
C5 Fe1 C3 C4 . . . . -37.85(8) ?
C2 Fe1 C3 C4 . . . . -119.36(12) ?
C1 Fe1 C3 C4 . . . . -81.71(9) ?
C6 Fe1 C3 C4 . . . . -169.58(11) ?
C8 Fe1 C3 C4 . . . . 114.97(9) ?
C7 Fe1 C3 C4 . . . . 157.13(8) ?
C9 Fe1 C3 C2 . . . . -166.92(8) ?
C10 Fe1 C3 C2 . . . . 160.91(15) ?
C4 Fe1 C3 C2 . . . . 119.36(12) ?
C5 Fe1 C3 C2 . . . . 81.51(9) ?
C1 Fe1 C3 C2 . . . . 37.65(9) ?
C6 Fe1 C3 C2 . . . . -50.22(16) ?
C8 Fe1 C3 C2 . . . . -125.68(9) ?
C7 Fe1 C3 C2 . . . . -83.51(9) ?
C2 C3 C4 C5 . . . . 0.39(16) ?
Fe1 C3 C4 C5 . . . . 59.64(10) ?
C2 C3 C4 Fe1 . . . . -59.25(10) ?
C9 Fe1 C4 C5 . . . . 116.91(8) ?
C10 Fe1 C4 C5 . . . . 75.50(9) ?
C3 Fe1 C4 C5 . . . . -118.94(12) ?
C2 Fe1 C4 C5 . . . . -81.26(9) ?
C1 Fe1 C4 C5 . . . . -37.48(8) ?
C6 Fe1 C4 C5 . . . . 46.0(2) ?
C8 Fe1 C4 C5 . . . . 158.76(8) ?
C7 Fe1 C4 C5 . . . . -169.53(11) ?
C9 Fe1 C4 C3 . . . . -124.14(8) ?
C10 Fe1 C4 C3 . . . . -165.56(8) ?
C5 Fe1 C4 C3 . . . . 118.94(12) ?
C2 Fe1 C4 C3 . . . . 37.68(8) ?
C1 Fe1 C4 C3 . . . . 81.46(9) ?
C6 Fe1 C4 C3 . . . . 164.94(16) ?
C8 Fe1 C4 C3 . . . . -82.29(9) ?
C7 Fe1 C4 C3 . . . . -50.58(16) ?
C3 C4 C5 C1 . . . . -0.28(16) ?
Fe1 C4 C5 C1 . . . . 59.34(10) ?
C3 C4 C5 Fe1 . . . . -59.62(10) ?
C2 C1 C5 C4 . . . . 0.06(16) ?
Fe1 C1 C5 C4 . . . . -59.11(10) ?
C2 C1 C5 Fe1 . . . . 59.17(9) ?
C9 Fe1 C5 C4 . . . . -79.84(10) ?
C10 Fe1 C5 C4 . . . . -123.55(9) ?
C3 Fe1 C5 C4 . . . . 37.90(9) ?
C2 Fe1 C5 C4 . . . . 81.90(9) ?
C1 Fe1 C5 C4 . . . . 119.60(12) ?
C6 Fe1 C5 C4 . . . . -164.92(8) ?
C8 Fe1 C5 C4 . . . . -46.17(16) ?
C7 Fe1 C5 C4 . . . . 163.23(18) ?
C9 Fe1 C5 C1 . . . . 160.56(8) ?
C10 Fe1 C5 C1 . . . . 116.85(8) ?
C4 Fe1 C5 C1 . . . . -119.60(12) ?
C3 Fe1 C5 C1 . . . . -81.70(9) ?
C2 Fe1 C5 C1 . . . . -37.70(8) ?
C6 Fe1 C5 C1 . . . . 75.48(10) ?
C8 Fe1 C5 C1 . . . . -165.77(11) ?
C7 Fe1 C5 C1 . . . . 43.6(2) ?
C9 Fe1 C6 C7 . . . . 80.91(8) ?
C10 Fe1 C6 C7 . . . . 119.20(10) ?
C4 Fe1 C6 C7 . . . . 157.18(17) ?
C3 Fe1 C6 C7 . . . . -46.74(16) ?
C5 Fe1 C6 C7 . . . . -167.18(8) ?
C2 Fe1 C6 C7 . . . . -82.52(9) ?
C1 Fe1 C6 C7 . . . . -125.48(8) ?
C8 Fe1 C6 C7 . . . . 37.26(8) ?
C9 Fe1 C6 C10 . . . . -38.29(7) ?
C4 Fe1 C6 C10 . . . . 38.0(2) ?
C3 Fe1 C6 C10 . . . . -165.94(12) ?
C5 Fe1 C6 C10 . . . . 73.62(9) ?
C2 Fe1 C6 C10 . . . . 158.28(7) ?
C1 Fe1 C6 C10 . . . . 115.32(8) ?
C8 Fe1 C6 C10 . . . . -81.94(8) ?
C7 Fe1 C6 C10 . . . . -119.20(10) ?
C10 C6 C7 C8 . . . . -0.09(15) ?
Fe1 C6 C7 C8 . . . . -58.85(10) ?
C10 C6 C7 Fe1 . . . . 58.76(9) ?
C9 Fe1 C7 C8 . . . . 37.18(8) ?
C10 Fe1 C7 C8 . . . . 81.98(8) ?
C4 Fe1 C7 C8 . . . . -44.97(16) ?
C3 Fe1 C7 C8 . . . . -80.62(9) ?
C5 Fe1 C7 C8 . . . . 160.65(18) ?
C2 Fe1 C7 C8 . . . . -123.76(8) ?
C1 Fe1 C7 C8 . . . . -165.16(8) ?
C6 Fe1 C7 C8 . . . . 119.99(11) ?
C9 Fe1 C7 C6 . . . . -82.82(8) ?
C10 Fe1 C7 C6 . . . . -38.01(7) ?
C4 Fe1 C7 C6 . . . . -164.96(12) ?
C3 Fe1 C7 C6 . . . . 159.39(8) ?
C5 Fe1 C7 C6 . . . . 40.7(2) ?
C2 Fe1 C7 C6 . . . . 116.25(8) ?
C1 Fe1 C7 C6 . . . . 74.85(9) ?
C8 Fe1 C7 C6 . . . . -119.99(11) ?
C6 C7 C8 C9 . . . . 0.79(16) ?
Fe1 C7 C8 C9 . . . . -57.99(9) ?
C6 C7 C8 Fe1 . . . . 58.78(9) ?
C10 Fe1 C8 C9 . . . . 38.63(8) ?
C4 Fe1 C8 C9 . . . . -80.38(10) ?
C3 Fe1 C8 C9 . . . . -122.86(9) ?
C5 Fe1 C8 C9 . . . . -47.92(16) ?
C2 Fe1 C8 C9 . . . . -163.63(9) ?
C1 Fe1 C8 C9 . . . . 166.54(18) ?
C6 Fe1 C8 C9 . . . . 82.88(9) ?
C7 Fe1 C8 C9 . . . . 120.17(12) ?
C9 Fe1 C8 C7 . . . . -120.17(12) ?
C10 Fe1 C8 C7 . . . . -81.53(8) ?
C4 Fe1 C8 C7 . . . . 159.45(8) ?
C3 Fe1 C8 C7 . . . . 116.97(9) ?
C5 Fe1 C8 C7 . . . . -168.09(11) ?
C2 Fe1 C8 C7 . . . . 76.20(10) ?
C1 Fe1 C8 C7 . . . . 46.4(2) ?
C6 Fe1 C8 C7 . . . . -37.29(8) ?
C7 C8 C9 C10 . . . . -1.17(15) ?
Fe1 C8 C9 C10 . . . . -59.84(9) ?
C7 C8 C9 Fe1 . . . . 58.67(9) ?
C10 Fe1 C9 C8 . . . . -118.69(12) ?
C4 Fe1 C9 C8 . . . . 116.24(9) ?
C3 Fe1 C9 C8 . . . . 75.66(10) ?
C5 Fe1 C9 C8 . . . . 158.02(8) ?
C2 Fe1 C9 C8 . . . . 47.3(2) ?
C1 Fe1 C9 C8 . . . . -171.00(13) ?
C6 Fe1 C9 C8 . . . . -80.84(9) ?
C7 Fe1 C9 C8 . . . . -37.17(8) ?
C4 Fe1 C9 C10 . . . . -125.08(8) ?
C3 Fe1 C9 C10 . . . . -165.66(8) ?
C5 Fe1 C9 C10 . . . . -83.29(9) ?
C2 Fe1 C9 C10 . . . . 166.01(17) ?
C1 Fe1 C9 C10 . . . . -52.32(17) ?
C6 Fe1 C9 C10 . . . . 37.85(8) ?
C8 Fe1 C9 C10 . . . . 118.69(12) ?
C7 Fe1 C9 C10 . . . . 81.52(8) ?
C7 C6 C10 C9 . . . . -0.62(15) ?
Fe1 C6 C10 C9 . . . . 58.70(9) ?
C7 C6 C10 C21 . . . . -176.10(13) ?
Fe1 C6 C10 C21 . . . . -116.78(14) ?
C7 C6 C10 Fe1 . . . . -59.32(9) ?
C8 C9 C10 C6 . . . . 1.11(15) ?
Fe1 C9 C10 C6 . . . . -59.43(9) ?
C8 C9 C10 C21 . . . . 177.07(12) ?
Fe1 C9 C10 C21 . . . . 116.53(12) ?
C8 C9 C10 Fe1 . . . . 60.54(9) ?
C9 Fe1 C10 C6 . . . . 119.10(11) ?
C4 Fe1 C10 C6 . . . . -167.41(8) ?
C3 Fe1 C10 C6 . . . . 160.81(16) ?
C5 Fe1 C10 C6 . . . . -126.04(8) ?
C2 Fe1 C10 C6 . . . . -50.38(16) ?
C1 Fe1 C10 C6 . . . . -83.65(9) ?
C8 Fe1 C10 C6 . . . . 81.34(8) ?
C7 Fe1 C10 C6 . . . . 37.62(7) ?
C4 Fe1 C10 C9 . . . . 73.49(9) ?
C3 Fe1 C10 C9 . . . . 41.7(2) ?
C5 Fe1 C10 C9 . . . . 114.86(8) ?
C2 Fe1 C10 C9 . . . . -169.48(13) ?
C1 Fe1 C10 C9 . . . . 157.25(8) ?
C6 Fe1 C10 C9 . . . . -119.10(11) ?
C8 Fe1 C10 C9 . . . . -37.76(8) ?
C7 Fe1 C10 C9 . . . . -81.48(8) ?
C9 Fe1 C10 C21 . . . . -114.94(14) ?
C4 Fe1 C10 C21 . . . . -41.45(12) ?
C3 Fe1 C10 C21 . . . . -73.2(2) ?
C5 Fe1 C10 C21 . . . . -0.08(12) ?
C2 Fe1 C10 C21 . . . . 75.58(18) ?
C1 Fe1 C10 C21 . . . . 42.31(12) ?
C6 Fe1 C10 C21 . . . . 125.96(13) ?
C8 Fe1 C10 C21 . . . . -152.71(12) ?
C7 Fe1 C10 C21 . . . . 163.57(12) ?
C16 Fe2 C11 C15 . . . . -127.61(8) ?
C13 Fe2 C11 C15 . . . . 81.51(9) ?
C12 Fe2 C11 C15 . . . . 119.22(12) ?
C17 Fe2 C11 C15 . . . . -170.46(8) ?
C18 Fe2 C11 C15 . . . . 153.17(15) ?
C14 Fe2 C11 C15 . . . . 37.41(8) ?
C19 Fe2 C11 C15 . . . . -48.1(2) ?
C20 Fe2 C11 C15 . . . . -84.86(9) ?
C16 Fe2 C11 C12 . . . . 113.17(9) ?
C13 Fe2 C11 C12 . . . . -37.71(9) ?
C17 Fe2 C11 C12 . . . . 70.32(10) ?
C18 Fe2 C11 C12 . . . . 34.0(2) ?
C14 Fe2 C11 C12 . . . . -81.80(9) ?
C19 Fe2 C11 C12 . . . . -167.33(15) ?
C15 Fe2 C11 C12 . . . . -119.22(12) ?
C20 Fe2 C11 C12 . . . . 155.93(8) ?
C15 C11 C12 C13 . . . . -0.19(15) ?
Fe2 C11 C12 C13 . . . . 59.19(9) ?
C15 C11 C12 Fe2 . . . . -59.38(9) ?
C16 Fe2 C12 C13 . . . . 155.84(8) ?
C17 Fe2 C12 C13 . . . . 114.85(9) ?
C18 Fe2 C12 C13 . . . . 74.51(10) ?
C14 Fe2 C12 C13 . . . . -38.02(8) ?
C11 Fe2 C12 C13 . . . . -119.29(12) ?
C19 Fe2 C12 C13 . . . . 49.22(19) ?
C15 Fe2 C12 C13 . . . . -81.74(9) ?
C20 Fe2 C12 C13 . . . . -178.34(12) ?
C16 Fe2 C12 C11 . . . . -84.88(10) ?
C13 Fe2 C12 C11 . . . . 119.29(12) ?
C17 Fe2 C12 C11 . . . . -125.86(9) ?
C18 Fe2 C12 C11 . . . . -166.20(9) ?
C14 Fe2 C12 C11 . . . . 81.27(9) ?
C19 Fe2 C12 C11 . . . . 168.51(14) ?
C15 Fe2 C12 C11 . . . . 37.55(9) ?
C20 Fe2 C12 C11 . . . . -59.05(17) ?
C11 C12 C13 C14 . . . . 0.36(16) ?
Fe2 C12 C13 C14 . . . . 60.10(9) ?
C11 C12 C13 Fe2 . . . . -59.74(9) ?
C16 Fe2 C13 C12 . . . . -50.89(16) ?
C17 Fe2 C13 C12 . . . . -79.78(10) ?
C18 Fe2 C13 C12 . . . . -121.30(9) ?
C14 Fe2 C13 C12 . . . . 118.85(12) ?
C11 Fe2 C13 C12 . . . . 37.64(8) ?
C19 Fe2 C13 C12 . . . . -160.41(8) ?
C15 Fe2 C13 C12 . . . . 81.24(9) ?
C20 Fe2 C13 C12 . . . . 177.86(15) ?
C16 Fe2 C13 C14 . . . . -169.74(12) ?
C12 Fe2 C13 C14 . . . . -118.85(12) ?
C17 Fe2 C13 C14 . . . . 161.37(9) ?
C18 Fe2 C13 C14 . . . . 119.85(9) ?
C11 Fe2 C13 C14 . . . . -81.21(9) ?
C19 Fe2 C13 C14 . . . . 80.74(10) ?
C15 Fe2 C13 C14 . . . . -37.61(8) ?
C20 Fe2 C13 C14 . . . . 59.0(2) ?
C12 C13 C14 C15 . . . . -0.39(15) ?
Fe2 C13 C14 C15 . . . . 59.55(9) ?
C12 C13 C14 Fe2 . . . . -59.95(10) ?
C16 Fe2 C14 C15 . . . . 41.7(3) ?
C13 Fe2 C14 C15 . . . . -119.11(12) ?
C12 Fe2 C14 C15 . . . . -81.22(8) ?
C17 Fe2 C14 C15 . . . . -158.10(12) ?
C18 Fe2 C14 C15 . . . . 165.07(7) ?
C11 Fe2 C14 C15 . . . . -37.34(8) ?
C19 Fe2 C14 C15 . . . . 121.85(8) ?
C20 Fe2 C14 C15 . . . . 80.22(10) ?
C16 Fe2 C14 C13 . . . . 160.8(2) ?
C12 Fe2 C14 C13 . . . . 37.90(8) ?
C17 Fe2 C14 C13 . . . . -38.98(16) ?
C18 Fe2 C14 C13 . . . . -75.82(9) ?
C11 Fe2 C14 C13 . . . . 81.77(9) ?
C19 Fe2 C14 C13 . . . . -119.04(8) ?
C15 Fe2 C14 C13 . . . . 119.11(12) ?
C20 Fe2 C14 C13 . . . . -160.67(8) ?
C12 C11 C15 C14 . . . . -0.06(15) ?
Fe2 C11 C15 C14 . . . . -58.98(9) ?
C12 C11 C15 Fe2 . . . . 58.93(9) ?
C13 C14 C15 C11 . . . . 0.28(15) ?
Fe2 C14 C15 C11 . . . . 59.15(9) ?
C13 C14 C15 Fe2 . . . . -58.87(9) ?
C16 Fe2 C15 C11 . . . . 72.51(9) ?
C13 Fe2 C15 C11 . . . . -81.73(8) ?
C12 Fe2 C15 C11 . . . . -37.75(8) ?
C17 Fe2 C15 C11 . . . . 26.8(2) ?
C18 Fe2 C15 C11 . . . . -154.77(12) ?
C14 Fe2 C15 C11 . . . . -119.65(11) ?
C19 Fe2 C15 C11 . . . . 162.20(8) ?
C20 Fe2 C15 C11 . . . . 117.32(8) ?
C16 Fe2 C15 C14 . . . . -167.84(8) ?
C13 Fe2 C15 C14 . . . . 37.92(8) ?
C12 Fe2 C15 C14 . . . . 81.90(8) ?
C17 Fe2 C15 C14 . . . . 146.47(16) ?
C18 Fe2 C15 C14 . . . . -35.11(16) ?
C11 Fe2 C15 C14 . . . . 119.65(11) ?
C19 Fe2 C15 C14 . . . . -78.15(9) ?
C20 Fe2 C15 C14 . . . . -123.03(8) ?
C13 Fe2 C16 C17 . . . . -41.36(17) ?
C12 Fe2 C16 C17 . . . . -76.64(10) ?
C18 Fe2 C16 C17 . . . . 37.47(9) ?
C14 Fe2 C16 C17 . . . . 166.4(2) ?
C11 Fe2 C16 C17 . . . . -119.75(9) ?
C19 Fe2 C16 C17 . . . . 81.02(9) ?
C15 Fe2 C16 C17 . . . . -160.39(9) ?
C20 Fe2 C16 C17 . . . . 118.38(12) ?
C13 Fe2 C16 C20 . . . . -159.73(11) ?
C12 Fe2 C16 C20 . . . . 164.98(8) ?
C17 Fe2 C16 C20 . . . . -118.38(12) ?
C18 Fe2 C16 C20 . . . . -80.91(8) ?
C14 Fe2 C16 C20 . . . . 48.0(3) ?
C11 Fe2 C16 C20 . . . . 121.88(8) ?
C19 Fe2 C16 C20 . . . . -37.36(8) ?
C15 Fe2 C16 C20 . . . . 81.24(10) ?
C20 C16 C17 C18 . . . . 1.70(15) ?
Fe2 C16 C17 C18 . . . . -58.93(10) ?
C20 C16 C17 Fe2 . . . . 60.62(9) ?
C13 Fe2 C17 C16 . . . . 160.10(8) ?
C12 Fe2 C17 C16 . . . . 118.83(9) ?
C18 Fe2 C17 C16 . . . . -119.73(11) ?
C14 Fe2 C17 C16 . . . . -172.60(11) ?
C11 Fe2 C17 C16 . . . . 79.76(9) ?
C19 Fe2 C17 C16 . . . . -82.44(9) ?
C15 Fe2 C17 C16 . . . . 59.32(19) ?
C20 Fe2 C17 C16 . . . . -38.44(8) ?
C16 Fe2 C17 C18 . . . . 119.73(11) ?
C13 Fe2 C17 C18 . . . . -80.17(9) ?
C12 Fe2 C17 C18 . . . . -121.44(8) ?
C14 Fe2 C17 C18 . . . . -52.87(15) ?
C11 Fe2 C17 C18 . . . . -160.51(7) ?
C19 Fe2 C17 C18 . . . . 37.29(7) ?
C15 Fe2 C17 C18 . . . . 179.06(15) ?
C20 Fe2 C17 C18 . . . . 81.29(8) ?
C16 C17 C18 C19 . . . . -0.96(16) ?
Fe2 C17 C18 C19 . . . . -59.52(9) ?
C16 C17 C18 Fe2 . . . . 58.56(9) ?
C16 Fe2 C18 C19 . . . . 82.17(9) ?
C13 Fe2 C18 C19 . . . . -125.62(9) ?
C12 Fe2 C18 C19 . . . . -165.89(8) ?
C17 Fe2 C18 C19 . . . . 119.76(11) ?
C14 Fe2 C18 C19 . . . . -84.92(9) ?
C11 Fe2 C18 C19 . . . . 169.15(14) ?
C15 Fe2 C18 C19 . . . . -59.50(16) ?
C20 Fe2 C18 C19 . . . . 37.83(8) ?
C16 Fe2 C18 C17 . . . . -37.59(7) ?
C13 Fe2 C18 C17 . . . . 114.62(8) ?
C12 Fe2 C18 C17 . . . . 74.35(9) ?
C14 Fe2 C18 C17 . . . . 155.32(7) ?
C11 Fe2 C18 C17 . . . . 49.39(18) ?
C19 Fe2 C18 C17 . . . . -119.76(11) ?
C15 Fe2 C18 C17 . . . . -179.26(12) ?
C20 Fe2 C18 C17 . . . . -81.93(8) ?
C17 C18 C19 C20 . . . . -0.16(15) ?
Fe2 C18 C19 C20 . . . . -59.23(9) ?
C17 C18 C19 Fe2 . . . . 59.07(10) ?
C16 Fe2 C19 C18 . . . . -81.61(9) ?
C13 Fe2 C19 C18 . . . . 70.62(10) ?
C12 Fe2 C19 C18 . . . . 34.50(19) ?
C17 Fe2 C19 C18 . . . . -37.55(9) ?
C14 Fe2 C19 C18 . . . . 113.65(9) ?
C11 Fe2 C19 C18 . . . . -168.14(16) ?
C15 Fe2 C19 C18 . . . . 155.86(9) ?
C20 Fe2 C19 C18 . . . . -119.27(12) ?
C16 Fe2 C19 C20 . . . . 37.65(7) ?
C13 Fe2 C19 C20 . . . . -170.11(7) ?
C12 Fe2 C19 C20 . . . . 153.77(14) ?
C17 Fe2 C19 C20 . . . . 81.71(8) ?
C18 Fe2 C19 C20 . . . . 119.27(12) ?
C14 Fe2 C19 C20 . . . . -127.08(8) ?
C11 Fe2 C19 C20 . . . . -48.9(2) ?
C15 Fe2 C19 C20 . . . . -84.87(9) ?
C18 C19 C20 C16 . . . . 1.20(14) ?
Fe2 C19 C20 C16 . . . . -57.75(9) ?
C18 C19 C20 C24 . . . . -177.82(13) ?
Fe2 C19 C20 C24 . . . . 123.23(14) ?
C18 C19 C20 Fe2 . . . . 58.95(9) ?
C17 C16 C20 C19 . . . . -1.79(14) ?
Fe2 C16 C20 C19 . . . . 58.47(9) ?
C17 C16 C20 C24 . . . . 177.35(11) ?
Fe2 C16 C20 C24 . . . . -122.40(12) ?
C17 C16 C20 Fe2 . . . . -60.26(9) ?
C16 Fe2 C20 C19 . . . . -119.85(11) ?
C13 Fe2 C20 C19 . . . . 28.3(2) ?
C12 Fe2 C20 C19 . . . . -155.26(13) ?
C17 Fe2 C20 C19 . . . . -81.59(9) ?
C18 Fe2 C20 C19 . . . . -37.57(8) ?
C14 Fe2 C20 C19 . . . . 73.83(9) ?
C11 Fe2 C20 C19 . . . . 162.05(8) ?
C15 Fe2 C20 C19 . . . . 117.69(8) ?
C13 Fe2 C20 C16 . . . . 148.16(17) ?
C12 Fe2 C20 C16 . . . . -35.41(17) ?
C17 Fe2 C20 C16 . . . . 38.26(9) ?
C18 Fe2 C20 C16 . . . . 82.28(9) ?
C14 Fe2 C20 C16 . . . . -166.32(8) ?
C11 Fe2 C20 C16 . . . . -78.11(9) ?
C19 Fe2 C20 C16 . . . . 119.85(11) ?
C15 Fe2 C20 C16 . . . . -122.46(8) ?
C16 Fe2 C20 C24 . . . . 113.45(16) ?
C13 Fe2 C20 C24 . . . . -98.4(2) ?
C12 Fe2 C20 C24 . . . . 78.03(18) ?
C17 Fe2 C20 C24 . . . . 151.71(14) ?
C18 Fe2 C20 C24 . . . . -164.27(14) ?
C14 Fe2 C20 C24 . . . . -52.88(15) ?
C11 Fe2 C20 C24 . . . . 35.34(15) ?
C19 Fe2 C20 C24 . . . . -126.71(15) ?
C15 Fe2 C20 C24 . . . . -9.02(14) ?
N2 N1 C21 C10 . . . . 1.94(19) ?
Zn1 N1 C21 C10 . . . . 179.04(10) ?
C6 C10 C21 N1 . . . . -20.7(2) ?
C9 C10 C21 N1 . . . . 164.32(13) ?
Fe1 C10 C21 N1 . . . . -111.71(14) ?
N1 N2 C22 N5 . . . . -177.47(11) ?
N1 N2 C22 S1 . . . . 2.54(16) ?
C23 N5 C22 N2 . . . . 9.22(19) ?
C23 N5 C22 S1 . . . . -170.79(11) ?
Zn1 S1 C22 N2 . . . . -9.21(12) ?
Zn1 S1 C22 N5 . . . . 170.80(10) ?
N4 N3 C24 C20 . . . . -0.55(19) ?
Zn1 N3 C24 C20 . . . . 178.95(10) ?
C19 C20 C24 N3 . . . . 21.9(2) ?
C16 C20 C24 N3 . . . . -156.98(13) ?
Fe2 C20 C24 N3 . . . . 117.22(14) ?
N3 N4 C25 N6 . . . . 177.34(10) ?
N3 N4 C25 S2 . . . . -0.90(16) ?
C26 N6 C25 N4 . . . . -2.80(18) ?
C26 N6 C25 S2 . . . . 175.66(10) ?
Zn1 S2 C25 N4 . . . . -4.92(11) ?
Zn1 S2 C25 N6 . . . . 176.83(9) ?
